data_2102597
loop_
_publ_author_name
'Harada, Jun'
'Harakawa, Mayuko'
'Ogawa, Keiichiro'

_publ_section_title
;
 Torsional vibration and central bond length of
 <i>N</i>-benzylideneanilines
;
_journal_issue 5
_journal_name_full 'Acta Crystallographica Section B'
_journal_page_first 578
_journal_page_last 588
_journal_paper_doi 10.1107/S0108768104016532
_journal_volume 60
_journal_year 2004
_chemical_formula_sum 'C15 H15 N O'
_chemical_formula_weight 225.28
_chemical_melting_point 363.35
_chemical_name_systematic
;
N-(4-methoxybenzylidene)-4-methylaniline
;
_space_group_IT_number 33
_symmetry_cell_setting orthorhombic
_symmetry_space_group_name_Hall 'P 2c -2n'
_symmetry_space_group_name_H-M 'P n a 21'
_atom_sites_solution_hydrogens geom
_atom_sites_solution_primary direct
_audit_creation_method SHELXL-97
_cell_angle_alpha 90.00
_cell_angle_beta 90.00
_cell_angle_gamma 90.00
_cell_formula_units_Z 4
_cell_length_a 12.0319(17)
_cell_length_b 13.8190(19)
_cell_length_c 7.2630(10)
_cell_measurement_reflns_used 7926
_cell_measurement_temperature 90
_cell_measurement_theta_max 30.0
_cell_measurement_theta_min 2.2
_cell_volume 1207.6(3)
_computing_cell_refinement 'SAINT (Bruker, 1998)'
_computing_data_collection 'SMART (Bruker, 1998)'
_computing_data_reduction SAINT
_computing_molecular_graphics 'SHELXTL (Bruker, 2000)'
_computing_publication_material SHELXTL
_computing_structure_refinement 'SHELXL-97 (Sheldrick, 1997)'
_computing_structure_solution 'SHELXS-97 (Sheldrick, 1990)'
_diffrn_ambient_temperature 90
_diffrn_detector_area_resol_mean 8.192
_diffrn_measured_fraction_theta_full 0.998
_diffrn_measured_fraction_theta_max 0.998
_diffrn_measurement_device_type 'Bruker SMART 1000 CCD diffractometer'
_diffrn_measurement_method \w_scan
_diffrn_radiation_monochromator graphite
_diffrn_radiation_source 'fine-focus sealed tube'
_diffrn_radiation_type MoK\a
_diffrn_radiation_wavelength 0.71073
_diffrn_reflns_av_R_equivalents 0.0202
_diffrn_reflns_av_sigmaI/netI 0.0154
_diffrn_reflns_limit_h_max 16
_diffrn_reflns_limit_h_min -16
_diffrn_reflns_limit_k_max 19
_diffrn_reflns_limit_k_min -19
_diffrn_reflns_limit_l_max 10
_diffrn_reflns_limit_l_min -10
_diffrn_reflns_number 17826
_diffrn_reflns_theta_full 30.03
_diffrn_reflns_theta_max 30.03
_diffrn_reflns_theta_min 2.24
_diffrn_standards_decay_% 0
_exptl_absorpt_coefficient_mu 0.077
_exptl_absorpt_correction_T_max 0.9847
_exptl_absorpt_correction_T_min 0.9535
_exptl_absorpt_correction_type multi-scan
_exptl_absorpt_process_details 'SADABS (Sheldrick, 2002)'
_exptl_crystal_colour 'pale yellow'
_exptl_crystal_density_diffrn 1.239
_exptl_crystal_density_method 'not measured'
_exptl_crystal_description rod
_exptl_crystal_F_000 480
_exptl_crystal_size_max 0.62
_exptl_crystal_size_mid 0.22
_exptl_crystal_size_min 0.20
_refine_diff_density_max 0.330
_refine_diff_density_min -0.148
_refine_ls_abs_structure_details 'Flack H D (1983), Acta Cryst. A39, 876-881'
_refine_ls_abs_structure_Flack -0.8(10)
_refine_ls_extinction_method none
_refine_ls_goodness_of_fit_ref 1.028
_refine_ls_hydrogen_treatment constr
_refine_ls_matrix_type full
_refine_ls_number_parameters 186
_refine_ls_number_reflns 3523
_refine_ls_number_restraints 8
_refine_ls_restrained_S_all 1.033
_refine_ls_R_factor_all 0.0356
_refine_ls_R_factor_gt 0.0338
_refine_ls_shift/su_max 0.000
_refine_ls_shift/su_mean 0.000
_refine_ls_structure_factor_coef Fsqd
_refine_ls_weighting_details 'calc w=1/[\s^2^(Fo^2^)+(0.0587P)^2^+0.1458P] where P=(Fo^2^+2Fc^2^)/3'
_refine_ls_weighting_scheme calc
_refine_ls_wR_factor_gt 0.0910
_refine_ls_wR_factor_ref 0.0925
_reflns_number_gt 3375
_reflns_number_total 3523
_reflns_threshold_expression >2sigma(I)
_cod_data_source_file bk5007.cif
_cod_data_source_block 7_90K
_cod_depositor_comments
;
The following automatic conversions were performed:

'_chemical_melting_point' value '90.2_C' was changed to '363.35' - it
was converted from degrees Celsius(C) to Kelvins(K).

Automatic conversion script
Id: cif_fix_values 1646 2011-03-28 12:23:43Z adriana 

The following automatic conversions were performed:

'_chemical_melting_point' value '90.2_C' was changed to '363.35' - it
was converted from degrees Celsius(C) to Kelvins(K).

Automatic conversion script
Id: cif_fix_values 1715 2011-07-08 13:25:40Z adriana 
;
_cod_original_sg_symbol_H-M P_n_a_21
_cod_database_code 2102597
_cod_database_fobs_code 2102597

loop_
_symmetry_equiv_pos_as_xyz
'x, y, z'
'-x, -y, z+1/2'
'x+1/2, -y+1/2, z'
'-x+1/2, y+1/2, z+1/2'

loop_
_atom_site_label
_atom_site_fract_x
_atom_site_fract_y
_atom_site_fract_z
_atom_site_U_iso_or_equiv
_atom_site_adp_type
_atom_site_calc_flag
_atom_site_refinement_flags
_atom_site_occupancy
_atom_site_disorder_assembly
_atom_site_disorder_group
_atom_site_type_symbol
N1A 0.16875(7) 0.53667(6) 0.40369(12) 0.01785(18) Uani d PD 0.92 A 1 N
O1A 0.01928(7) 0.09399(5) 0.38879(13) 0.02315(18) Uani d P 0.92 A 1 O
C1A 0.06035(8) 0.39217(7) 0.36829(14) 0.01486(18) Uani d PD 0.92 A 1 C
C2A -0.03563(8) 0.35094(7) 0.29512(15) 0.01550(19) Uani d P 0.92 A 1 C
H2A -0.0904 0.3918 0.2419 0.019 Uiso calc PR 0.92 A 1 H
C3A -0.05347(8) 0.25124(7) 0.29785(15) 0.01539(19) Uani d P 0.92 A 1 C
H3A -0.1188 0.2243 0.2454 0.018 Uiso calc PR 0.92 A 1 H
C4A 0.02630(9) 0.19185(7) 0.37899(15) 0.01597(19) Uani d P 0.92 A 1 C
C5A 0.12197(8) 0.23255(9) 0.45894(15) 0.0182(2) Uani d P 0.92 A 1 C
H5A 0.1749 0.1921 0.5180 0.022 Uiso calc PR 0.92 A 1 H
C6A 0.13893(8) 0.33132(8) 0.45166(14) 0.0170(2) Uani d P 0.92 A 1 C
H6A 0.2044 0.3583 0.5036 0.020 Uiso calc PR 0.92 A 1 H
C7A 0.07813(8) 0.49718(8) 0.35266(14) 0.0173(2) Uani d PD 0.92 A 1 C
H7A 0.0206 0.5365 0.3033 0.021 Uiso calc PR 0.92 A 1 H
C8A 0.18500(8) 0.63782(7) 0.38798(14) 0.01528(19) Uani d PD 0.92 A 1 C
C9A 0.27924(9) 0.67440(9) 0.47580(15) 0.01774(19) Uani d P 0.92 A 1 C
H9A 0.3282 0.6312 0.5373 0.021 Uiso calc PR 0.92 A 1 H
C10A 0.30267(8) 0.77299(9) 0.47471(15) 0.0182(2) Uani d P 0.92 A 1 C
H10A 0.3672 0.7963 0.5356 0.022 Uiso calc PR 0.92 A 1 H
C11A 0.23242(8) 0.83798(7) 0.38526(15) 0.01627(19) Uani d P 0.92 A 1 C
C12A 0.13899(9) 0.80100(8) 0.29456(16) 0.0184(2) Uani d P 0.92 A 1 C
H12A 0.0906 0.8442 0.2319 0.022 Uiso calc PR 0.92 A 1 H
C13A 0.11524(9) 0.70224(7) 0.29398(17) 0.0184(2) Uani d P 0.92 A 1 C
H13A 0.0519 0.6787 0.2300 0.022 Uiso calc PR 0.92 A 1 H
C14A -0.06648(10) 0.04837(9) 0.2836(2) 0.0283(3) Uani d P 0.92 A 1 C
H14A -0.1392 0.0657 0.3349 0.043 Uiso calc PR 0.92 A 1 H
H14B -0.0569 -0.0220 0.2884 0.043 Uiso calc PR 0.92 A 1 H
H14C -0.0621 0.0702 0.1554 0.043 Uiso calc PR 0.92 A 1 H
C15A 0.25735(9) 0.94542(8) 0.38200(17) 0.0217(2) Uani d P 0.92 A 1 C
H15A 0.3089 0.9613 0.4819 0.033 Uiso calc PR 0.92 A 1 H
H15B 0.1882 0.9818 0.3984 0.033 Uiso calc PR 0.92 A 1 H
H15C 0.2911 0.9626 0.2636 0.033 Uiso calc PR 0.92 A 1 H
N1B 0.1372(10) 0.4672(6) 0.4227(17) 0.0314(9) Uiso d PD 0.08 B 2 N
O1B 0.3034(9) 0.8989(8) 0.4354(15) 0.0314(9) Uiso d P 0.08 B 2 O
C1B 0.1483(10) 0.6400(6) 0.3535(19) 0.0314(9) Uiso d PGD 0.08 B 2 C
C2B 0.1054(9) 0.7269(8) 0.288(2) 0.0314(9) Uiso d PG 0.08 B 2 C
H2B 0.0371 0.7274 0.2225 0.038 Uiso calc PR 0.08 B 2 H
C3B 0.1624(11) 0.8128(6) 0.319(2) 0.0314(9) Uiso d PG 0.08 B 2 C
H3B 0.1331 0.8722 0.2742 0.038 Uiso calc PR 0.08 B 2 H
C4B 0.2623(10) 0.8120(7) 0.4149(19) 0.0314(9) Uiso d PG 0.08 B 2 C
C5B 0.3052(8) 0.7251(10) 0.4802(16) 0.0314(9) Uiso d PG 0.08 B 2 C
H5B 0.3735 0.7246 0.5459 0.038 Uiso calc PR 0.08 B 2 H
C6B 0.2482(10) 0.6392(7) 0.4495(17) 0.0314(9) Uiso d PG 0.08 B 2 C
H6B 0.2775 0.5798 0.4942 0.038 Uiso calc PR 0.08 B 2 H
C7B 0.1054(12) 0.5398(6) 0.337(2) 0.0314(9) Uiso d PD 0.08 B 2 C
H7B 0.0468 0.5301 0.2515 0.038 Uiso calc PR 0.08 B 2 H
C8B 0.0972(10) 0.3724(6) 0.4096(17) 0.0314(9) Uiso d PGD 0.08 B 2 C
C9B 0.1437(7) 0.2855(8) 0.4678(15) 0.0314(9) Uiso d PG 0.08 B 2 C
H9B 0.2135 0.2853 0.5289 0.038 Uiso calc PR 0.08 B 2 H
C10B 0.0880(10) 0.1989(6) 0.4366(16) 0.0314(9) Uiso d PG 0.08 B 2 C
H10B 0.1198 0.1395 0.4764 0.038 Uiso calc PR 0.08 B 2 H
C11B -0.0141(10) 0.1991(7) 0.3472(18) 0.0314(9) Uiso d PG 0.08 B 2 C
C12B -0.0606(8) 0.2860(9) 0.2890(18) 0.0314(9) Uiso d PG 0.08 B 2 C
H12B -0.1305 0.2862 0.2280 0.038 Uiso calc PR 0.08 B 2 H
C13B -0.0050(10) 0.3726(6) 0.3202(18) 0.0314(9) Uiso d PG 0.08 B 2 C
H13B -0.0368 0.4320 0.2805 0.038 Uiso calc PR 0.08 B 2 H
C14B 0.2493(13) 0.9907(13) 0.390(2) 0.0314(9) Uiso d P 0.08 B 2 C
H14D 0.1978 0.9810 0.2876 0.047 Uiso calc PR 0.08 B 2 H
H14E 0.3058 1.0384 0.3555 0.047 Uiso calc PR 0.08 B 2 H
H14F 0.2082 1.0142 0.4980 0.047 Uiso calc PR 0.08 B 2 H
C15B -0.0410(15) 0.0813(12) 0.331(2) 0.0314(9) Uiso d P 0.08 B 2 C
H15D -0.1216 0.0713 0.3262 0.047 Uiso calc PR 0.08 B 2 H
H15E -0.0102 0.0477 0.4380 0.047 Uiso calc PR 0.08 B 2 H
H15F -0.0071 0.0557 0.2182 0.047 Uiso calc PR 0.08 B 2 H

loop_
_atom_site_aniso_label
_atom_site_aniso_U_11
_atom_site_aniso_U_22
_atom_site_aniso_U_33
_atom_site_aniso_U_12
_atom_site_aniso_U_13
_atom_site_aniso_U_23
N1A 0.0187(4) 0.0166(4) 0.0182(4) -0.0014(3) -0.0028(3) -0.0001(3)
O1A 0.0232(4) 0.0157(3) 0.0305(4) -0.0021(3) -0.0042(4) 0.0012(3)
C1A 0.0141(4) 0.0164(4) 0.0141(4) -0.0016(3) -0.0001(3) -0.0018(4)
C2A 0.0134(4) 0.0139(4) 0.0192(5) -0.0013(3) -0.0027(4) -0.0005(4)
C3A 0.0151(4) 0.0115(4) 0.0196(5) -0.0005(3) -0.0012(4) -0.0006(4)
C4A 0.0163(4) 0.0158(4) 0.0158(4) 0.0022(3) 0.0010(4) 0.0012(4)
C5A 0.0178(4) 0.0191(5) 0.0178(5) 0.0009(4) -0.0033(4) 0.0025(4)
C6A 0.0158(4) 0.0194(5) 0.0159(4) 0.0005(4) -0.0031(4) 0.0007(4)
C7A 0.0166(4) 0.0169(4) 0.0183(5) 0.0012(3) -0.0016(4) -0.0001(4)
C8A 0.0154(4) 0.0156(4) 0.0148(4) 0.0002(3) -0.0009(4) 0.0000(4)
C9A 0.0167(4) 0.0187(5) 0.0178(4) 0.0003(4) -0.0030(4) -0.0005(4)
C10A 0.0157(4) 0.0208(5) 0.0179(5) -0.0021(4) -0.0025(4) -0.0006(4)
C11A 0.0184(4) 0.0161(4) 0.0144(4) -0.0021(3) 0.0019(4) -0.0003(4)
C12A 0.0182(5) 0.0177(5) 0.0194(5) -0.0010(3) -0.0047(4) 0.0017(4)
C13A 0.0188(4) 0.0154(5) 0.0209(5) -0.0015(4) -0.0056(4) 0.0016(5)
C14A 0.0237(5) 0.0192(5) 0.0421(7) -0.0040(4) -0.0030(5) -0.0052(5)
C15A 0.0246(5) 0.0169(5) 0.0236(5) -0.0035(4) 0.0013(5) -0.0003(5)

loop_
_atom_type_symbol
_atom_type_description
_atom_type_scat_dispersion_real
_atom_type_scat_dispersion_imag
_atom_type_scat_source
C C 0.0033 0.0016 'International Tables Vol C Tables 4.2.6.8 and 6.1.1.4'
H H 0.0000 0.0000 'International Tables Vol C Tables 4.2.6.8 and 6.1.1.4'
N N 0.0061 0.0033 'International Tables Vol C Tables 4.2.6.8 and 6.1.1.4'
O O 0.0106 0.0060 'International Tables Vol C Tables 4.2.6.8 and 6.1.1.4'

loop_
_geom_angle_atom_site_label_1
_geom_angle_atom_site_label_2
_geom_angle_atom_site_label_3
_geom_angle
C7A N1A C8A 121.16(9)
C4A O1A C14A 117.14(9)
C2A C1A C6A 118.57(9)
C2A C1A C7A 119.64(9)
C6A C1A C7A 121.78(9)
C1A C2A C3A 121.75(9)
C4A C3A C2A 118.81(9)
O1A C4A C3A 124.49(10)
O1A C4A C5A 115.33(10)
C3A C4A C5A 120.18(9)
C6A C5A C4A 120.02(9)
C5A C6A C1A 120.63(9)
N1A C7A C1A 121.63(9)
C9A C8A C13A 118.64(9)
C9A C8A N1A 115.65(10)
C13A C8A N1A 125.72(10)
C10A C9A C8A 121.11(9)
C9A C10A C11A 120.71(9)
C10A C11A C12A 118.11(9)
C10A C11A C15A 121.24(10)
C12A C11A C15A 120.64(10)
C13A C12A C11A 121.57(9)
C12A C13A C8A 119.84(9)
C7B N1B C8B 128.2(10)
C4B O1B C14B 127.1(12)
C2B C1B C6B 120.0
C2B C1B C7B 130.5(9)
C6B C1B C7B 109.5(9)
C3B C2B C1B 120.0
C2B C3B C4B 120.0
O1B C4B C5B 127.8(11)
O1B C4B C3B 112.1(11)
C5B C4B C3B 120.0
C4B C5B C6B 120.0
C5B C6B C1B 120.0
N1B C7B C1B 127.5(11)
C9B C8B C13B 120.0
C9B C8B N1B 130.5(9)
C13B C8B N1B 109.5(9)
C8B C9B C10B 120.0
C11B C10B C9B 120.0
C12B C11B C10B 120.0
C12B C11B C15B 138.1(10)
C10B C11B C15B 101.7(10)
C11B C12B C13B 120.0
C12B C13B C8B 120.0

loop_
_geom_bond_atom_site_label_1
_geom_bond_atom_site_label_2
_geom_bond_distance
N1A C7A 1.2744(13)
N1A C8A 1.4159(12)
O1A C4A 1.3568(12)
O1A C14A 1.4303(15)
C1A C2A 1.3931(13)
C1A C6A 1.4027(14)
C1A C7A 1.4712(13)
C2A C3A 1.3945(13)
C3A C4A 1.3936(14)
C4A C5A 1.4066(14)
C5A C6A 1.3810(15)
C8A C9A 1.3957(14)
C8A C13A 1.4012(14)
C9A C10A 1.3913(14)
C10A C11A 1.3940(14)
C11A C12A 1.3995(14)
C11A C15A 1.5149(15)
C12A C13A 1.3943(14)
N1B C7B 1.240(8)
N1B C8B 1.400(8)
O1B C4B 1.307(13)
O1B C14B 1.463(19)
C1B C2B 1.3900
C1B C6B 1.3900
C1B C7B 1.482(8)
C2B C3B 1.3900
C3B C4B 1.3900
C4B C5B 1.3900
C5B C6B 1.3900
C8B C9B 1.3900
C8B C13B 1.3900
C9B C10B 1.3900
C10B C11B 1.3900
C11B C12B 1.3900
C11B C15B 1.664(19)
C12B C13B 1.3900

loop_
_geom_torsion_atom_site_label_1
_geom_torsion_atom_site_label_2
_geom_torsion_atom_site_label_3
_geom_torsion_atom_site_label_4
_geom_torsion
C6A C1A C2A C3A -2.00(16)
C7A C1A C2A C3A 176.55(10)
C1A C2A C3A C4A 1.12(16)
C14A O1A C4A C3A 10.37(16)
C14A O1A C4A C5A -169.93(10)
C2A C3A C4A O1A -179.31(10)
C2A C3A C4A C5A 1.01(16)
O1A C4A C5A C6A 178.08(9)
C3A C4A C5A C6A -2.21(16)
C4A C5A C6A C1A 1.31(15)
C2A C1A C6A C5A 0.76(15)
C7A C1A C6A C5A -177.76(9)
C8A N1A C7A C1A 179.98(10)
C2A C1A C7A N1A -174.01(10)
C6A C1A C7A N1A 4.50(15)
C7A N1A C8A C9A 169.76(10)
C7A N1A C8A C13A -10.01(16)
C13A C8A C9A C10A 1.59(16)
N1A C8A C9A C10A -178.20(9)
C8A C9A C10A C11A -0.10(17)
C9A C10A C11A C12A -0.99(16)
C9A C10A C11A C15A -179.61(10)
C10A C11A C12A C13A 0.59(16)
C15A C11A C12A C13A 179.22(10)
C11A C12A C13A C8A 0.89(17)
C9A C8A C13A C12A -1.96(16)
N1A C8A C13A C12A 177.80(10)
C6B C1B C2B C3B 0.0
C7B C1B C2B C3B -179.0(14)
C1B C2B C3B C4B 0.0
C14B O1B C4B C5B -170.0(12)
C14B O1B C4B C3B 8.3(16)
C2B C3B C4B O1B -178.4(12)
C2B C3B C4B C5B 0.0
O1B C4B C5B C6B 178.1(14)
C3B C4B C5B C6B 0.0
C4B C5B C6B C1B 0.0
C2B C1B C6B C5B 0.0
C7B C1B C6B C5B 179.2(11)
C8B N1B C7B C1B 179.6(14)
C2B C1B C7B N1B -167.3(13)
C6B C1B C7B N1B 13.6(19)
C7B N1B C8B C9B 163.6(13)
C7B N1B C8B C13B -15.5(18)
C13B C8B C9B C10B 0.0
N1B C8B C9B C10B -179.0(13)
C8B C9B C10B C11B 0.0
C9B C10B C11B C12B 0.0
C9B C10B C11B C15B 176.2(10)
C10B C11B C12B C13B 0.0
C15B C11B C12B C13B -174.5(14)
C11B C12B C13B C8B 0.0
C9B C8B C13B C12B 0.0
N1B C8B C13B C12B 179.2(10)
